data_4133728
loop_
_publ_author_name
'Barnett, Brandon R.'
'Parker, Surya T.'
'Paley, Maria V.'
'Gonzalez, Miguel I.'
'Biggins, Naomi'
'Oktawiec, Julia'
'Long, Jeffrey R.'

_publ_section_title
;
 Thermodynamic Separation of 1-Butene from 2-Butene in Metal-Organic
 Frameworks with Open Metal Sites.
;
_journal_issue 45
_journal_name_full 'Journal of the American Chemical Society'
_journal_page_first 18325
_journal_page_last 18333
_journal_paper_doi 10.1021/jacs.9b09942
_journal_volume 141
_journal_year 2019
_chemical_formula_moiety 'C4 H Co O3, 0.91(C4 H8), 0.265(C2)'
_chemical_formula_sum 'C8.17 H8.28 Co O3'
_chemical_formula_weight 213.40
_chemical_name_common Co2mdobdc_cisC4H8_1p5
_space_group_IT_number 160
_space_group_name_Hall 'R 3 -2"'
_space_group_name_H-M_alt 'R 3 m :H'
_symmetry_cell_setting hexagonal
_symmetry_Int_Tables_number 160
_symmetry_space_group_name_H-M 'R 3 m :H'
_cell_angle_alpha 90
_cell_angle_beta 90
_cell_angle_gamma 120
_cell_formula_units_Z 18
_cell_length_a 26.089(3)
_cell_length_b 26.089(3)
_cell_length_c 6.8483(8)
_cell_measurement_temperature 125
_cell_volume 4036.7(8)
_computing_cell_refinement 'TOPAS, Bruker AXS 2005, Karlsruhe, Germany'
_computing_publication_material 'TOPAS, Bruker AXS 2005, Karlsruhe, Germany'
_computing_structure_refinement 'TOPAS, Bruker AXS 2005, Karlsruhe, Germany'
_computing_structure_solution 'TOPAS, Bruker AXS 2005, Karlsruhe, Germany'
_diffrn_ambient_temperature 125
_diffrn_detector_type 'Perkin Elmer a-Si Flat Panel'
_diffrn_measurement_device_type custom
_diffrn_radiation_monochromator 'DCM Si(111)'
_diffrn_radiation_probe x-ray
_diffrn_radiation_type synchrotron
_diffrn_radiation_wavelength 0.45411
_exptl_crystal_colour purple
_exptl_crystal_density_diffrn 1.580
_exptl_crystal_description powder
_pd_char_colour purple
_pd_char_particle_morphology powder
_pd_instr_location ' Advanced Photon Source, Argonne National Laboratory'
_pd_meas_2theta_range_inc 0.008
_pd_meas_2theta_range_max 14.7954
_pd_meas_2theta_range_min 1.0
_pd_meas_number_of_points 3000
_pd_proc_2theta_range_inc 0.005
_pd_proc_2theta_range_max 14.7954
_pd_proc_2theta_range_min 1.1
_pd_proc_ls_background_function 'Chebychev polynomial'
_pd_proc_ls_profile_function 'fundamental parameters approach'
_pd_proc_ls_prof_R_factor 0.050
_pd_proc_ls_prof_wR_expected 0.027
_pd_proc_ls_prof_wR_factor 0.077
_pd_spec_mounting
;
packed powder in borosilicate glass capillary
;
_pd_spec_mount_mode transmission
_pd_spec_shape cylinder
_pd_spec_size_axial 10
_pd_spec_size_equat 0.5
_refine_ls_extinction_method none
_refine_ls_goodness_of_fit_all 2.850
_refine_ls_hydrogen_treatment constr
_refine_ls_matrix_type fullcycle
_refine_ls_number_parameters 60
_refine_ls_number_restraints 0
_refine_ls_R_I_factor 0.031
_refine_ls_shift/su_max .01
_refine_ls_structure_factor_coef Inet
_refine_ls_weighting_scheme sigma
_cod_data_source_file ja9b09942_si_001.cif
_cod_data_source_block Co2mdobdc_cisC4H8_1p5
_cod_depositor_comments
;
The following automatic conversions were performed:

data item '_geom_angle_publ_flag' value 'N' was changed to 'n' in
accordance with the
/home/saulius/struct/COD-crude-data/automatic-downloads/DataCite-retrospective/ACS/depositions/lib/dictionaries/cif_core.dic
dictionary named 'cif_core.dic' version 2.4.2 last updated on
2011-04-26 (2 times).

data item '_geom_bond_publ_flag' value 'N' was changed to 'n' in
accordance with the
/home/saulius/struct/COD-crude-data/automatic-downloads/DataCite-retrospective/ACS/depositions/lib/dictionaries/cif_core.dic
dictionary named 'cif_core.dic' version 2.4.2 last updated on
2011-04-26 (2 times).

Automatic conversion script
Id: cif_fix_values 6909 2019-04-08 15:41:33Z antanas 
;
_cod_original_cell_volume 4036.7(12)
_cod_original_sg_symbol_H-M 'R 3 m'
_cod_database_code 4133728

loop_
_symmetry_equiv_pos_site_id
_symmetry_equiv_pos_as_xyz
1 -x+y,-x,z
2 -x+y,y,z
3 -y,-x,z
4 -y,x-y,z
5 x,y,z
6 x,x-y,z
7 2/3-x+y,1/3-x,1/3+z
8 2/3-x+y,1/3+y,1/3+z
9 2/3-y,1/3-x,1/3+z
10 2/3-y,1/3+x-y,1/3+z
11 2/3+x,1/3+y,1/3+z
12 2/3+x,1/3+x-y,1/3+z
13 1/3-x+y,2/3-x,2/3+z
14 1/3-x+y,2/3+y,2/3+z
15 1/3-y,2/3-x,2/3+z
16 1/3-y,2/3+x-y,2/3+z
17 1/3+x,2/3+y,2/3+z
18 1/3+x,2/3+x-y,2/3+z

loop_
_atom_site_label
_atom_site_type_symbol
_atom_site_symmetry_multiplicity
_atom_site_fract_x
_atom_site_fract_y
_atom_site_fract_z
_atom_site_occupancy
_atom_site_B_iso_or_equiv
_atom_site_thermal_displace_type
C1 C 18 0.320(5) 0.206(5) 0.175(20) 1 0.3(1) Uiso
C2 C 9 0.337(10) 0.169(1) 0.08(4) 1 0.3(1) Uiso
C3 C 18 0.305(5) 0.198(5) 0.37(3) 1 0.3(1) Uiso
C4 C 18 0.300(5) 0.242(4) 0.483(17) 1 0.3(1) Uiso
C5 C 9 0.295(5) 0.148(3) 0.48(4) 1 0.3(1) Uiso
Co1 Co 18 0.2956(9) 0.2859(13) -0.119(16) 1 0.01(6) Uiso
O1 O 18 0.336(3) 0.259(3) 0.087(16) 1 0.3(1) Uiso
O2 O 18 0.315(3) 0.292(4) 0.437(17) 1 0.3(1) Uiso
O3 O 18 0.277(3) 0.229(3) 0.671(3) 1 0.3(1) Uiso
C6 C 18 0.175(5) 0.185(4) -0.031(17) 0.91(5) 0.01(5) Uiso
C7 C 18 0.198(5) 0.193(6) 0.134(20) 0.91(5) 0.01(5) Uiso
C8 C 18 0.205(6) 0.143(5) 0.23(3) 0.91(5) 0.13(6) Uiso
C9 C 18 0.157(5) 0.122(5) -0.11(3) 0.91(5) 0.13(9) Uiso
C10 C 18 0.074(8) 0.064(7) 0.57(3) 0.53(7) 0.1(1) Uiso
H1 H 18 0.167811 0.217333 -0.109195 0.91(5) 0.01(5) Uiso
H2 H 18 0.212833 0.234331 0.209929 0.91(5) 0.01(5) Uiso
H3 H 18 0.360364 0.180464 -0.0601382 1 0.3(1) Uiso
H4 H 18 0.283701 0.141778 0.651623 1 0.13(6) Uiso
H5 H 18 0.124965 0.0887138 -0.0104278 0.91(5) 0.13(9) Uiso
H6 H 18 0.195778 0.117545 -0.120996 0.91(5) 0.13(9) Uiso
H7 H 9 0.136496 0.116146 -0.253679 0.91(5) 0.13(9) Uiso
H8 H 9 0.232441 0.13297 0.136003 0.91(5) 0.13(6) Uiso
H9 H 18 0.161613 0.104019 0.246558 0.91(5) 0.13(6) Uiso
H10 H 18 0.225864 0.15814 0.370965 0.91(5) 0.13(6) Uiso

loop_
_atom_type_symbol
_atom_type_description
_atom_type_scat_source
C C 'International Tables Vol C Tables 4.2.6.8 and 6.1.1.4'
H H 'International Tables Vol C Tables 4.2.6.8 and 6.1.1.4'
O O 'International Tables Vol C Tables 4.2.6.8 and 6.1.1.4'
Co Co 'International Tables Vol C Tables 4.2.6.8 and 6.1.1.4'

loop_
_geom_angle_atom_site_label_1
_geom_angle_atom_site_label_2
_geom_angle_atom_site_label_3
_geom_angle
_geom_angle_publ_flag
Co1 O1 C3 136(5) n
Co1 O2 C1 55(3) n

loop_
_geom_bond_atom_site_label_1
_geom_bond_atom_site_label_2
_geom_bond_distance
_geom_bond_site_symmetry_2
_geom_bond_publ_flag
O1 C1 1.33(11) 1.555 n
C1 C2 1.38(11) 1.555 n
